data_4087429
loop_
_publ_author_name
'Sun, Jian'
'Ou, Chong'
'Wang, Chao'
'Uchiyama, Masanobu'
'Deng, Liang'

_publ_section_title
;
 Silane-Functionalized N-Heterocyclic Carbene--Cobalt Complexes Containing
 a Five-Coordinate Silicon with a Covalent Co--Si Bond
;
_journal_issue 8
_journal_name_full Organometallics
_journal_page_first 1546
_journal_paper_doi 10.1021/acs.organomet.5b00114
_journal_volume 34
_journal_year 2015
_chemical_formula_sum 'C37 H36 Co N4 O2 Si'
_chemical_formula_weight 655.72
_space_group_crystal_system monoclinic
_space_group_IT_number 14
_space_group_name_Hall '-P 2yn'
_space_group_name_H-M_alt 'P 1 21/n 1'
_atom_sites_solution_hydrogens geom
_audit_creation_method SHELXL-2013
_cell_angle_alpha 90
_cell_angle_beta 103.121(3)
_cell_angle_gamma 90
_cell_formula_units_Z 4
_cell_length_a 11.2531(14)
_cell_length_b 16.578(2)
_cell_length_c 17.768(2)
_cell_measurement_reflns_used 2634
_cell_measurement_temperature 140(2)
_cell_measurement_theta_max 22.62
_cell_measurement_theta_min 2.41
_cell_volume 3228.2(7)
_computing_cell_refinement 'Bruker SAINT'
_computing_data_collection 'Bruker APEX2'
_computing_data_reduction 'Bruker SAINT'
_computing_molecular_graphics 'Bruker SHELXTL'
_computing_publication_material 'Bruker SHELXTL'
_computing_structure_refinement 'SHELXL-2013 (Sheldrick, 2013)'
_computing_structure_solution 'SHELXS-97 (Sheldrick, 2008)'
_diffrn_ambient_temperature 140(2)
_diffrn_measured_fraction_theta_full 0.997
_diffrn_measured_fraction_theta_max 0.995
_diffrn_measurement_device_type 'Bruker APEX-II CCD'
_diffrn_measurement_method '\f and \w scans'
_diffrn_radiation_type MoK\a
_diffrn_radiation_wavelength 0.71073
_diffrn_reflns_av_R_equivalents 0.0990
_diffrn_reflns_av_unetI/netI 0.1169
_diffrn_reflns_Laue_measured_fraction_full 0.997
_diffrn_reflns_Laue_measured_fraction_max 0.995
_diffrn_reflns_limit_h_max 16
_diffrn_reflns_limit_h_min -15
_diffrn_reflns_limit_k_max 23
_diffrn_reflns_limit_k_min -23
_diffrn_reflns_limit_l_max 16
_diffrn_reflns_limit_l_min -25
_diffrn_reflns_number 31720
_diffrn_reflns_point_group_measured_fraction_full 0.997
_diffrn_reflns_point_group_measured_fraction_max 0.995
_diffrn_reflns_theta_full 25.242
_diffrn_reflns_theta_max 30.499
_diffrn_reflns_theta_min 1.701
_exptl_absorpt_coefficient_mu 0.609
_exptl_absorpt_correction_T_max 0.7456
_exptl_absorpt_correction_T_min 0.6890
_exptl_absorpt_correction_type multi-scan
_exptl_absorpt_process_details sadabs
_exptl_crystal_colour red
_exptl_crystal_density_diffrn 1.349
_exptl_crystal_description block
_exptl_crystal_F_000 1372
_exptl_crystal_size_max 0.200
_exptl_crystal_size_mid 0.120
_exptl_crystal_size_min 0.080
_refine_diff_density_max 0.472
_refine_diff_density_min -0.417
_refine_diff_density_rms 0.085
_refine_ls_extinction_method none
_refine_ls_goodness_of_fit_ref 0.985
_refine_ls_hydrogen_treatment constr
_refine_ls_matrix_type full
_refine_ls_number_parameters 411
_refine_ls_number_reflns 9793
_refine_ls_number_restraints 12
_refine_ls_restrained_S_all 0.990
_refine_ls_R_factor_all 0.1387
_refine_ls_R_factor_gt 0.0607
_refine_ls_shift/su_max 0.077
_refine_ls_shift/su_mean 0.001
_refine_ls_structure_factor_coef Fsqd
_refine_ls_weighting_details 'w=1/[\s^2^(Fo^2^)+(0.0708P)^2^] where P=(Fo^2^+2Fc^2^)/3'
_refine_ls_weighting_scheme calc
_refine_ls_wR_factor_gt 0.1279
_refine_ls_wR_factor_ref 0.1603
_reflns_Friedel_coverage 0.000
_reflns_number_gt 5314
_reflns_number_total 9793
_reflns_threshold_expression 'I > 2\s(I)'
_cod_data_source_file om5b00114_si_002.cif
_cod_data_source_block 2
_cod_original_sg_symbol_H-M 'P 21/n'
_cod_database_code 4087429
_shelx_space_group_comment
; 
The symmetry employed for this shelxl refinement is uniquely defined 
by the following loop, which should always be used as a source of 
symmetry information in preference to the above space-group names. 
They are only intended as comments. 
;
_shelx_estimated_absorpt_t_min 0.888
_shelx_estimated_absorpt_t_max 0.953
_shelxl_version_number 2013-4

loop_
_space_group_symop_operation_xyz
'x, y, z'
'-x+1/2, y+1/2, -z+1/2'
'-x, -y, -z'
'x-1/2, -y-1/2, z-1/2'

loop_
_atom_site_label
_atom_site_type_symbol
_atom_site_fract_x
_atom_site_fract_y
_atom_site_fract_z
_atom_site_U_iso_or_equiv
_atom_site_adp_type
_atom_site_occupancy
_atom_site_site_symmetry_order
_atom_site_calc_flag
_atom_site_refinement_flags_posn
_atom_site_refinement_flags_adp
Co1 Co 0.34273(4) 0.68624(2) 0.11042(2) 0.02051(11) Uani 1 1 d . .
N1 N 0.3830(2) 0.80616(15) 0.15463(15) 0.0270(6) Uani 1 1 d . .
N2 N 0.4400(2) 0.62759(14) 0.20243(14) 0.0223(5) Uani 1 1 d . .
N3 N 0.1871(2) 0.75625(15) -0.03552(16) 0.0275(6) Uani 1 1 d . .
N4 N 0.2043(2) 0.62721(14) -0.03715(15) 0.0265(6) Uani 1 1 d . .
O1 O 0.50111(19) 0.73898(12) 0.09080(13) 0.0274(5) Uani 1 1 d . .
O2 O 0.2636(2) 0.56801(14) 0.22085(14) 0.0339(5) Uani 1 1 d . .
Si1 Si 0.18737(7) 0.62812(5) 0.14549(5) 0.0247(2) Uani 1 1 d . .
C1 C 0.2418(3) 0.69327(17) 0.00949(17) 0.0225(6) Uani 1 1 d . .
C2 C 0.1297(3) 0.6493(2) -0.1076(2) 0.0359(8) Uani 1 1 d . .
H2 H 0.0936 0.6141 -0.1487 0.043 Uiso 1 1 calc R U
C3 C 0.1183(3) 0.7297(2) -0.1065(2) 0.0363(8) Uani 1 1 d . .
H3 H 0.0722 0.7624 -0.1466 0.044 Uiso 1 1 calc R U
C4 C 0.2378(3) 0.54482(17) -0.01622(18) 0.0245(7) Uani 1 1 d . .
C5 C 0.3201(3) 0.50597(18) -0.05169(18) 0.0263(7) Uani 1 1 d . .
C6 C 0.3441(3) 0.42444(18) -0.03452(19) 0.0291(7) Uani 1 1 d . .
H6 H 0.3996 0.3965 -0.0583 0.035 Uiso 1 1 calc R U
C7 C 0.2884(3) 0.38311(18) 0.01684(19) 0.0276(7) Uani 1 1 d . .
C8 C 0.2106(3) 0.42611(17) 0.05299(19) 0.0260(7) Uani 1 1 d . .
H8 H 0.1756 0.3993 0.0900 0.031 Uiso 1 1 calc R U
C9 C 0.1826(3) 0.50631(17) 0.03689(18) 0.0241(6) Uani 1 1 d . .
C10 C 0.0982(3) 0.55195(19) 0.07584(19) 0.0277(7) Uani 1 1 d . .
H10A H 0.0564 0.5139 0.1041 0.033 Uiso 1 1 calc R U
H10B H 0.0354 0.5800 0.0365 0.033 Uiso 1 1 calc R U
C11 C 0.3094(4) 0.29451(19) 0.0309(2) 0.0410(9) Uani 1 1 d . .
H11A H 0.2982 0.2808 0.0825 0.061 Uiso 1 1 calc R U
H11B H 0.3928 0.2808 0.0275 0.061 Uiso 1 1 calc R U
H11C H 0.2511 0.2640 -0.0081 0.061 Uiso 1 1 calc R U
C12 C 0.3811(3) 0.5495(2) -0.1076(2) 0.0369(8) Uani 1 1 d . .
H12A H 0.3253 0.5514 -0.1587 0.055 Uiso 1 1 calc R U
H12B H 0.4557 0.5207 -0.1112 0.055 Uiso 1 1 calc R U
H12C H 0.4018 0.6046 -0.0891 0.055 Uiso 1 1 calc R U
C13 C 0.2090(3) 0.84016(17) -0.01719(19) 0.0249(7) Uani 1 1 d . .
C14 C 0.3088(3) 0.8758(2) -0.0383(2) 0.0340(8) Uani 1 1 d . .
C15 C 0.3310(3) 0.9565(2) -0.0185(2) 0.0473(11) Uani 1 1 d . .
H15 H 0.3990 0.9825 -0.0314 0.057 Uiso 1 1 calc R U
C16 C 0.2580(4) 0.9997(2) 0.0190(2) 0.0504(11) Uani 1 1 d . U
C17 C 0.1566(4) 0.9628(2) 0.0349(2) 0.0426(9) Uani 1 1 d . .
H17 H 0.1030 0.9934 0.0581 0.051 Uiso 1 1 calc R U
C18 C 0.1310(3) 0.88201(18) 0.0178(2) 0.0293(7) Uani 1 1 d . .
C19 C 0.0237(4) 0.8425(2) 0.0398(3) 0.0592(13) Uani 1 1 d . .
H19A H -0.0207 0.8099 -0.0035 0.089 Uiso 1 1 calc R U
H19B H -0.0306 0.8840 0.0524 0.089 Uiso 1 1 calc R U
H19C H 0.0525 0.8078 0.0849 0.089 Uiso 1 1 calc R U
C20 C 0.2894(5) 1.0859(2) 0.0454(3) 0.0856(18) Uani 1 1 d . U
H20A H 0.3441 1.0855 0.0968 0.128 Uiso 1 1 calc R U
H20B H 0.2144 1.1151 0.0474 0.128 Uiso 1 1 calc R U
H20C H 0.3298 1.1128 0.0089 0.128 Uiso 1 1 calc R U
C21 C 0.3878(4) 0.8291(3) -0.0797(3) 0.0589(13) Uani 1 1 d . .
H21A H 0.4382 0.7911 -0.0438 0.088 Uiso 1 1 calc R U
H21B H 0.4407 0.8663 -0.0999 0.088 Uiso 1 1 calc R U
H21C H 0.3365 0.7992 -0.1226 0.088 Uiso 1 1 calc R U
C22 C 0.0720(3) 0.6858(2) 0.18650(19) 0.0295(7) Uani 1 1 d . .
C23 C 0.1082(3) 0.7465(2) 0.2412(2) 0.0404(9) Uani 1 1 d . .
H23 H 0.1928 0.7539 0.2627 0.048 Uiso 1 1 calc R U
C24 C 0.0259(4) 0.7963(2) 0.2654(2) 0.0471(10) Uani 1 1 d . .
H24 H 0.0538 0.8370 0.3028 0.057 Uiso 1 1 calc R U
C25 C -0.0981(4) 0.7864(2) 0.2346(2) 0.0451(10) Uani 1 1 d . .
H25 H -0.1555 0.8204 0.2508 0.054 Uiso 1 1 calc R U
C26 C -0.1377(3) 0.7269(2) 0.1801(2) 0.0436(9) Uani 1 1 d . .
H26 H -0.2224 0.7202 0.1585 0.052 Uiso 1 1 calc R U
C27 C -0.0538(3) 0.6770(2) 0.1571(2) 0.0354(8) Uani 1 1 d . .
H27 H -0.0824 0.6356 0.1204 0.042 Uiso 1 1 calc R U
C28 C 0.4874(3) 0.80429(18) 0.12909(18) 0.0259(7) Uani 1 1 d . .
C29 C 0.5713(3) 0.8685(2) 0.1442(2) 0.0345(8) Uani 1 1 d . .
H29 H 0.6453 0.8664 0.1271 0.041 Uiso 1 1 calc R U
C30 C 0.5440(3) 0.9345(2) 0.1843(2) 0.0397(9) Uani 1 1 d . .
H30 H 0.5997 0.9782 0.1956 0.048 Uiso 1 1 calc R U
C31 C 0.4353(3) 0.9369(2) 0.2081(2) 0.0389(9) Uani 1 1 d . .
H31 H 0.4146 0.9826 0.2348 0.047 Uiso 1 1 calc R U
C32 C 0.3578(3) 0.87192(19) 0.1924(2) 0.0332(8) Uani 1 1 d . .
H32 H 0.2833 0.8736 0.2089 0.040 Uiso 1 1 calc R U
C33 C 0.3857(3) 0.57130(19) 0.23847(19) 0.0285(7) Uani 1 1 d . .
C34 C 0.4516(3) 0.5175(2) 0.2920(2) 0.0379(8) Uani 1 1 d . .
H34 H 0.4105 0.4774 0.3147 0.045 Uiso 1 1 calc R U
C35 C 0.5758(3) 0.5226(2) 0.3117(2) 0.0368(8) Uani 1 1 d . .
H35 H 0.6222 0.4868 0.3487 0.044 Uiso 1 1 calc R U
C36 C 0.6325(3) 0.5802(2) 0.27722(19) 0.0325(8) Uani 1 1 d . .
H36 H 0.7189 0.5852 0.2905 0.039 Uiso 1 1 calc R U
C37 C 0.5639(3) 0.63088(18) 0.22328(18) 0.0258(7) Uani 1 1 d . .
H37 H 0.6048 0.6701 0.1994 0.031 Uiso 1 1 calc R U

loop_
_atom_site_aniso_label
_atom_site_aniso_U_11
_atom_site_aniso_U_22
_atom_site_aniso_U_33
_atom_site_aniso_U_23
_atom_site_aniso_U_13
_atom_site_aniso_U_12
Co1 0.02180(19) 0.01816(19) 0.0216(2) -0.00089(17) 0.00503(15) -0.00048(16)
N1 0.0290(13) 0.0231(13) 0.0267(14) -0.0030(11) 0.0021(12) 0.0017(11)
N2 0.0238(12) 0.0197(12) 0.0238(14) -0.0023(10) 0.0063(11) 0.0014(10)
N3 0.0322(14) 0.0193(13) 0.0275(15) 0.0002(11) -0.0007(12) -0.0006(11)
N4 0.0356(14) 0.0180(12) 0.0218(14) -0.0011(10) -0.0018(12) 0.0017(11)
O1 0.0315(11) 0.0236(11) 0.0287(12) -0.0023(9) 0.0102(10) -0.0029(9)
O2 0.0282(12) 0.0377(13) 0.0351(14) 0.0104(10) 0.0059(11) -0.0041(10)
Si1 0.0228(4) 0.0251(4) 0.0265(5) -0.0021(4) 0.0060(4) -0.0019(3)
C1 0.0265(14) 0.0169(13) 0.0239(16) -0.0008(12) 0.0051(12) 0.0012(11)
C2 0.049(2) 0.0275(17) 0.0235(17) -0.0001(13) -0.0071(16) -0.0035(15)
C3 0.048(2) 0.0267(17) 0.0262(18) 0.0022(14) -0.0078(16) -0.0020(15)
C4 0.0302(16) 0.0161(14) 0.0235(16) -0.0044(12) -0.0020(13) -0.0018(12)
C5 0.0359(17) 0.0205(15) 0.0232(16) -0.0040(12) 0.0081(14) -0.0056(13)
C6 0.0321(17) 0.0239(16) 0.0332(19) -0.0041(13) 0.0113(15) 0.0016(13)
C7 0.0302(16) 0.0194(15) 0.0319(18) -0.0030(13) 0.0041(14) 0.0001(12)
C8 0.0251(15) 0.0224(15) 0.0300(18) -0.0012(13) 0.0052(14) -0.0035(12)
C9 0.0217(14) 0.0194(14) 0.0287(17) -0.0063(12) 0.0005(13) -0.0034(11)
C10 0.0227(15) 0.0272(16) 0.0336(19) -0.0052(14) 0.0074(14) -0.0009(12)
C11 0.053(2) 0.0233(18) 0.050(2) 0.0021(15) 0.019(2) 0.0051(15)
C12 0.055(2) 0.0266(17) 0.033(2) -0.0052(14) 0.0194(18) -0.0058(16)
C13 0.0243(15) 0.0179(14) 0.0279(17) 0.0041(12) -0.0035(13) -0.0031(11)
C14 0.0242(15) 0.0340(18) 0.041(2) 0.0162(15) 0.0010(15) 0.0031(14)
C15 0.0273(17) 0.034(2) 0.068(3) 0.0286(19) -0.0139(18) -0.0094(15)
C16 0.061(2) 0.0191(16) 0.053(2) 0.0066(16) -0.025(2) -0.0075(17)
C17 0.062(2) 0.0274(18) 0.035(2) -0.0003(15) 0.0043(19) 0.0157(17)
C18 0.0324(16) 0.0234(16) 0.0317(19) 0.0078(13) 0.0064(15) 0.0030(13)
C19 0.050(2) 0.047(2) 0.092(4) 0.029(2) 0.039(3) 0.0140(19)
C20 0.100(3) 0.029(2) 0.098(4) -0.004(2) -0.039(3) -0.012(2)
C21 0.040(2) 0.076(3) 0.067(3) 0.032(2) 0.026(2) 0.024(2)
C22 0.0309(16) 0.0302(16) 0.0297(17) -0.0005(14) 0.0116(14) -0.0029(14)
C23 0.0342(19) 0.046(2) 0.042(2) -0.0098(17) 0.0113(17) -0.0003(16)
C24 0.053(2) 0.050(2) 0.041(2) -0.0179(18) 0.016(2) 0.0002(18)
C25 0.045(2) 0.054(2) 0.040(2) -0.0058(18) 0.0192(19) 0.0142(18)
C26 0.0310(18) 0.060(3) 0.046(2) -0.0020(19) 0.0207(18) 0.0016(17)
C27 0.0271(16) 0.041(2) 0.042(2) -0.0091(16) 0.0149(16) -0.0057(14)
C28 0.0305(16) 0.0240(15) 0.0212(16) 0.0021(12) 0.0018(13) -0.0011(12)
C29 0.0343(18) 0.0290(17) 0.037(2) 0.0049(15) 0.0013(16) -0.0049(14)
C30 0.046(2) 0.0257(18) 0.040(2) 0.0017(15) -0.0052(18) -0.0051(15)
C31 0.053(2) 0.0254(17) 0.032(2) -0.0062(15) -0.0021(18) 0.0086(16)
C32 0.0363(18) 0.0306(17) 0.0321(19) -0.0041(14) 0.0063(15) 0.0090(14)
C33 0.0308(16) 0.0291(17) 0.0260(17) 0.0014(13) 0.0072(14) -0.0020(13)
C34 0.043(2) 0.040(2) 0.0281(19) 0.0124(15) 0.0027(16) 0.0000(16)
C35 0.044(2) 0.0358(19) 0.0242(18) 0.0041(14) -0.0047(16) 0.0046(15)
C36 0.0276(16) 0.0350(18) 0.0314(19) -0.0011(14) -0.0009(15) 0.0061(14)
C37 0.0260(15) 0.0251(15) 0.0272(17) -0.0047(13) 0.0078(13) -0.0010(12)

loop_
_atom_type_symbol
_atom_type_description
_atom_type_scat_dispersion_real
_atom_type_scat_dispersion_imag
_atom_type_scat_source
C C 0.0033 0.0016 'International Tables Vol C Tables 4.2.6.8 and 6.1.1.4'
H H 0.0000 0.0000 'International Tables Vol C Tables 4.2.6.8 and 6.1.1.4'
N N 0.0061 0.0033 'International Tables Vol C Tables 4.2.6.8 and 6.1.1.4'
Si Si 0.0817 0.0704 'International Tables Vol C Tables 4.2.6.8 and 6.1.1.4'
Co Co 0.3494 0.9721 'International Tables Vol C Tables 4.2.6.8 and 6.1.1.4'
O O 0.0106 0.0060 'International Tables Vol C Tables 4.2.6.8 and 6.1.1.4'

loop_
_geom_angle_atom_site_label_1
_geom_angle_atom_site_label_2
_geom_angle_atom_site_label_3
_geom_angle
C1 Co1 N2 154.39(11)
C1 Co1 O1 99.63(11)
N2 Co1 O1 90.60(9)
C1 Co1 N1 108.69(11)
N2 Co1 N1 96.90(10)
O1 Co1 N1 63.61(9)
C1 Co1 Si1 87.21(9)
N2 Co1 Si1 83.03(8)
O1 Co1 Si1 173.16(7)
N1 Co1 Si1 114.57(8)
C1 Co1 C28 107.89(11)
N2 Co1 C28 93.01(10)
O1 Co1 C28 31.19(9)
N1 Co1 C28 32.47(10)
Si1 Co1 C28 146.30(8)
C32 N1 C28 118.9(3)
C32 N1 Co1 152.0(2)
C28 N1 Co1 89.04(18)
C33 N2 C37 116.3(3)
C33 N2 Co1 120.0(2)
C37 N2 Co1 122.7(2)
C1 N3 C3 111.8(2)
C1 N3 C13 124.9(3)
C3 N3 C13 122.8(3)
C1 N4 C2 111.9(2)
C1 N4 C4 124.8(3)
C2 N4 C4 123.4(3)
C28 O1 Co1 93.10(18)
C33 O2 Si1 117.3(2)
O2 Si1 C22 104.88(14)
O2 Si1 C10 102.60(13)
C22 Si1 C10 106.40(14)
O2 Si1 Co1 100.62(8)
C22 Si1 Co1 123.10(11)
C10 Si1 Co1 116.36(11)
N3 C1 N4 102.6(2)
N3 C1 Co1 133.7(2)
N4 C1 Co1 123.7(2)
C3 C2 N4 106.8(3)
C3 C2 H2 126.6
N4 C2 H2 126.6
C2 C3 N3 107.0(3)
C2 C3 H3 126.5
N3 C3 H3 126.5
C5 C4 C9 122.6(3)
C5 C4 N4 118.9(3)
C9 C4 N4 118.5(3)
C4 C5 C6 117.7(3)
C4 C5 C12 121.6(3)
C6 C5 C12 120.7(3)
C7 C6 C5 121.5(3)
C7 C6 H6 119.2
C5 C6 H6 119.2
C8 C7 C6 118.1(3)
C8 C7 C11 121.1(3)
C6 C7 C11 120.8(3)
C9 C8 C7 122.3(3)
C9 C8 H8 118.8
C7 C8 H8 118.8
C8 C9 C4 117.7(3)
C8 C9 C10 121.9(3)
C4 C9 C10 120.4(3)
C9 C10 Si1 109.9(2)
C9 C10 H10A 109.7
Si1 C10 H10A 109.7
C9 C10 H10B 109.7
Si1 C10 H10B 109.7
H10A C10 H10B 108.2
C7 C11 H11A 109.5
C7 C11 H11B 109.5
H11A C11 H11B 109.5
C7 C11 H11C 109.5
H11A C11 H11C 109.5
H11B C11 H11C 109.5
C5 C12 H12A 109.5
C5 C12 H12B 109.5
H12A C12 H12B 109.5
C5 C12 H12C 109.5
H12A C12 H12C 109.5
H12B C12 H12C 109.5
C18 C13 C14 123.0(3)
C18 C13 N3 119.8(3)
C14 C13 N3 117.2(3)
C13 C14 C15 116.7(3)
C13 C14 C21 121.3(3)
C15 C14 C21 122.0(3)
C16 C15 C14 122.1(3)
C16 C15 H15 118.9
C14 C15 H15 118.9
C15 C16 C17 118.9(3)
C15 C16 C20 121.2(4)
C17 C16 C20 119.9(4)
C16 C17 C18 121.5(4)
C16 C17 H17 119.3
C18 C17 H17 119.3
C13 C18 C17 117.7(3)
C13 C18 C19 122.1(3)
C17 C18 C19 120.1(3)
C18 C19 H19A 109.5
C18 C19 H19B 109.5
H19A C19 H19B 109.5
C18 C19 H19C 109.5
H19A C19 H19C 109.5
H19B C19 H19C 109.5
C16 C20 H20A 109.5
C16 C20 H20B 109.5
H20A C20 H20B 109.5
C16 C20 H20C 109.5
H20A C20 H20C 109.5
H20B C20 H20C 109.5
C14 C21 H21A 109.5
C14 C21 H21B 109.5
H21A C21 H21B 109.5
C14 C21 H21C 109.5
H21A C21 H21C 109.5
H21B C21 H21C 109.5
C23 C22 C27 116.5(3)
C23 C22 Si1 121.2(2)
C27 C22 Si1 121.9(3)
C24 C23 C22 122.5(3)
C24 C23 H23 118.7
C22 C23 H23 118.7
C23 C24 C25 119.5(4)
C23 C24 H24 120.2
C25 C24 H24 120.2
C26 C25 C24 119.7(3)
C26 C25 H25 120.2
C24 C25 H25 120.2
C25 C26 C27 120.0(4)
C25 C26 H26 120.0
C27 C26 H26 120.0
C26 C27 C22 121.7(3)
C26 C27 H27 119.1
C22 C27 H27 119.1
O1 C28 N1 114.1(3)
O1 C28 C29 124.9(3)
N1 C28 C29 121.0(3)
O1 C28 Co1 55.72(14)
N1 C28 Co1 58.49(15)
C29 C28 Co1 176.4(2)
C30 C29 C28 118.7(3)
C30 C29 H29 120.7
C28 C29 H29 120.7
C29 C30 C31 119.9(3)
C29 C30 H30 120.0
C31 C30 H30 120.0
C32 C31 C30 118.6(3)
C32 C31 H31 120.7
C30 C31 H31 120.7
N1 C32 C31 122.8(3)
N1 C32 H32 118.6
C31 C32 H32 118.6
O2 C33 N2 117.8(3)
O2 C33 C34 119.6(3)
N2 C33 C34 122.6(3)
C35 C34 C33 119.5(3)
C35 C34 H34 120.3
C33 C34 H34 120.3
C34 C35 C36 118.9(3)
C34 C35 H35 120.5
C36 C35 H35 120.5
C35 C36 C37 119.6(3)
C35 C36 H36 120.2
C37 C36 H36 120.2
N2 C37 C36 123.1(3)
N2 C37 H37 118.5
C36 C37 H37 118.5

loop_
_geom_bond_atom_site_label_1
_geom_bond_atom_site_label_2
_geom_bond_distance
Co1 C1 1.896(3)
Co1 N2 2.001(2)
Co1 O1 2.084(2)
Co1 N1 2.148(3)
Co1 Si1 2.2063(10)
Co1 C28 2.519(3)
N1 C32 1.344(4)
N1 C28 1.353(4)
N2 C33 1.354(4)
N2 C37 1.359(4)
N3 C1 1.373(4)
N3 C3 1.393(4)
N3 C13 1.437(4)
N4 C1 1.380(4)
N4 C2 1.390(4)
N4 C4 1.443(4)
O1 C28 1.306(4)
O2 C33 1.339(4)
O2 Si1 1.732(2)
Si1 C22 1.887(3)
Si1 C10 1.889(3)
C2 C3 1.340(4)
C2 H2 0.9500
C3 H3 0.9500
C4 C5 1.391(4)
C4 C9 1.396(4)
C5 C6 1.398(4)
C5 C12 1.512(4)
C6 C7 1.398(5)
C6 H6 0.9500
C7 C8 1.394(4)
C7 C11 1.500(4)
C8 C9 1.381(4)
C8 H8 0.9500
C9 C10 1.501(4)
C10 H10A 0.9900
C10 H10B 0.9900
C11 H11A 0.9800
C11 H11B 0.9800
C11 H11C 0.9800
C12 H12A 0.9800
C12 H12B 0.9800
C12 H12C 0.9800
C13 C18 1.373(4)
C13 C14 1.393(4)
C14 C15 1.392(5)
C14 C21 1.493(5)
C15 C16 1.371(6)
C15 H15 0.9500
C16 C17 1.380(6)
C16 C20 1.521(5)
C17 C18 1.389(5)
C17 H17 0.9500
C18 C19 1.502(5)
C19 H19A 0.9800
C19 H19B 0.9800
C19 H19C 0.9800
C20 H20A 0.9800
C20 H20B 0.9800
C20 H20C 0.9800
C21 H21A 0.9800
C21 H21B 0.9800
C21 H21C 0.9800
C22 C23 1.394(5)
C22 C27 1.402(4)
C23 C24 1.380(5)
C23 H23 0.9500
C24 C25 1.388(5)
C24 H24 0.9500
C25 C26 1.383(5)
C25 H25 0.9500
C26 C27 1.384(5)
C26 H26 0.9500
C27 H27 0.9500
C28 C29 1.408(4)
C29 C30 1.377(5)
C29 H29 0.9500
C30 C31 1.382(5)
C30 H30 0.9500
C31 C32 1.375(5)
C31 H31 0.9500
C32 H32 0.9500
C33 C34 1.389(4)
C34 C35 1.364(5)
C34 H34 0.9500
C35 C36 1.368(5)
C35 H35 0.9500
C36 C37 1.373(4)
C36 H36 0.9500
C37 H37 0.9500

loop_
_geom_hbond_atom_site_label_D
_geom_hbond_atom_site_label_H
_geom_hbond_atom_site_label_A
_geom_hbond_distance_DH
_geom_hbond_distance_HA
_geom_hbond_distance_DA
_geom_hbond_angle_DHA
C37 H37 O1 0.95 2.32 2.915(4) 120.4

loop_
_geom_torsion_atom_site_label_1
_geom_torsion_atom_site_label_2
_geom_torsion_atom_site_label_3
_geom_torsion_atom_site_label_4
_geom_torsion
C33 O2 Si1 C22 -128.1(2)
C33 O2 Si1 C10 120.8(2)
C33 O2 Si1 Co1 0.5(2)
C3 N3 C1 N4 0.4(3)
C13 N3 C1 N4 -172.1(3)
C3 N3 C1 Co1 -178.7(3)
C13 N3 C1 Co1 8.9(5)
C2 N4 C1 N3 -0.1(3)
C4 N4 C1 N3 179.9(3)
C2 N4 C1 Co1 179.1(2)
C4 N4 C1 Co1 -0.9(4)
N2 Co1 C1 N3 177.8(2)
O1 Co1 C1 N3 -70.0(3)
N1 Co1 C1 N3 -4.7(3)
Si1 Co1 C1 N3 110.3(3)
C28 Co1 C1 N3 -39.0(3)
N2 Co1 C1 N4 -1.1(5)
O1 Co1 C1 N4 111.2(3)
N1 Co1 C1 N4 176.4(2)
Si1 Co1 C1 N4 -68.6(2)
C28 Co1 C1 N4 142.2(2)
C1 N4 C2 C3 -0.3(4)
C4 N4 C2 C3 179.8(3)
N4 C2 C3 N3 0.5(4)
C1 N3 C3 C2 -0.5(4)
C13 N3 C3 C2 172.1(3)
C1 N4 C4 C5 -107.8(3)
C2 N4 C4 C5 72.2(4)
C1 N4 C4 C9 74.5(4)
C2 N4 C4 C9 -105.5(4)
C9 C4 C5 C6 2.2(4)
N4 C4 C5 C6 -175.5(3)
C9 C4 C5 C12 -178.5(3)
N4 C4 C5 C12 3.9(4)
C4 C5 C6 C7 -0.5(5)
C12 C5 C6 C7 -179.8(3)
C5 C6 C7 C8 -2.1(5)
C5 C6 C7 C11 176.3(3)
C6 C7 C8 C9 3.2(5)
C11 C7 C8 C9 -175.2(3)
C7 C8 C9 C4 -1.6(4)
C7 C8 C9 C10 179.7(3)
C5 C4 C9 C8 -1.2(4)
N4 C4 C9 C8 176.5(3)
C5 C4 C9 C10 177.6(3)
N4 C4 C9 C10 -4.8(4)
C8 C9 C10 Si1 109.4(3)
C4 C9 C10 Si1 -69.3(3)
O2 Si1 C10 C9 -73.4(2)
C22 Si1 C10 C9 176.7(2)
Co1 Si1 C10 C9 35.4(3)
C1 N3 C13 C18 -96.8(4)
C3 N3 C13 C18 91.5(4)
C1 N3 C13 C14 84.9(4)
C3 N3 C13 C14 -86.8(4)
C18 C13 C14 C15 3.3(5)
N3 C13 C14 C15 -178.4(3)
C18 C13 C14 C21 -177.0(3)
N3 C13 C14 C21 1.3(5)
C13 C14 C15 C16 -0.8(5)
C21 C14 C15 C16 179.4(3)
C14 C15 C16 C17 -2.5(6)
C14 C15 C16 C20 175.3(4)
C15 C16 C17 C18 3.7(5)
C20 C16 C17 C18 -174.3(4)
C14 C13 C18 C17 -2.3(5)
N3 C13 C18 C17 179.5(3)
C14 C13 C18 C19 179.8(3)
N3 C13 C18 C19 1.6(5)
C16 C17 C18 C13 -1.3(5)
C16 C17 C18 C19 176.6(4)
O2 Si1 C22 C23 70.8(3)
C10 Si1 C22 C23 179.1(3)
Co1 Si1 C22 C23 -42.8(3)
O2 Si1 C22 C27 -117.1(3)
C10 Si1 C22 C27 -8.8(3)
Co1 Si1 C22 C27 129.3(3)
C27 C22 C23 C24 -0.6(5)
Si1 C22 C23 C24 172.0(3)
C22 C23 C24 C25 0.0(6)
C23 C24 C25 C26 0.0(6)
C24 C25 C26 C27 0.6(6)
C25 C26 C27 C22 -1.3(6)
C23 C22 C27 C26 1.2(5)
Si1 C22 C27 C26 -171.3(3)
Co1 O1 C28 N1 -4.0(3)
Co1 O1 C28 C29 175.8(3)
C32 N1 C28 O1 -177.7(3)
Co1 N1 C28 O1 3.9(3)
C32 N1 C28 C29 2.5(4)
Co1 N1 C28 C29 -175.9(3)
C32 N1 C28 Co1 178.4(3)
O1 C28 C29 C30 178.9(3)
N1 C28 C29 C30 -1.3(5)
C28 C29 C30 C31 -0.7(5)
C29 C30 C31 C32 1.4(5)
C28 N1 C32 C31 -1.8(5)
Co1 N1 C32 C31 174.9(3)
C30 C31 C32 N1 -0.2(5)
Si1 O2 C33 N2 7.3(4)
Si1 O2 C33 C34 -172.3(3)
C37 N2 C33 O2 178.1(3)
Co1 N2 C33 O2 -13.0(4)
C37 N2 C33 C34 -2.2(5)
Co1 N2 C33 C34 166.7(3)
O2 C33 C34 C35 -177.9(3)
N2 C33 C34 C35 2.4(5)
C33 C34 C35 C36 -0.9(5)
C34 C35 C36 C37 -0.6(5)
C33 N2 C37 C36 0.6(4)
Co1 N2 C37 C36 -168.0(2)
C35 C36 C37 N2 0.8(5)
